data_4130145
loop_
_publ_author_name
'Ziegler, Micah S.'
'Levine, Daniel S.'
'Lakshmi, K. V.'
'Tilley, T. Don'

_publ_section_title
;
 Aryl Group Transfer from Tetraarylborato Anions to an Electrophilic
 Dicopper(I) Center and Mixed-Valence \m-Aryl Dicopper(I,II) Complexes.
;
_journal_issue 20
_journal_name_full 'Journal of the American Chemical Society'
_journal_page_first 6484
_journal_page_last 6491
_journal_paper_doi 10.1021/jacs.6b00802
_journal_volume 138
_journal_year 2016
_chemical_formula_moiety 'C38 H23 Cu2 F8 N6, C32 H12 B F24, 3(C6 H4 F2)'
_chemical_formula_sum 'C88 H47 B Cu2 F38 N6'
_chemical_formula_weight 2048.20
_chemical_name_common '[Cu2((3,5-CF3)C6H3))DPFN]BArF24,3(o-C6H4F2)'
_space_group_crystal_system monoclinic
_space_group_IT_number 14
_space_group_name_Hall '-P 2ybc'
_space_group_name_H-M_alt 'P 1 21/c 1'
_atom_sites_solution_hydrogens geom
_atom_sites_solution_primary iterative
_atom_sites_solution_secondary difmap
_audit_creation_method SHELXL-2014/7
_cell_angle_alpha 90
_cell_angle_beta 112.805(2)
_cell_angle_gamma 90
_cell_formula_units_Z 4
_cell_length_a 20.3441(10)
_cell_length_b 21.4651(11)
_cell_length_c 20.4182(10)
_cell_measurement_reflns_used 9992
_cell_measurement_temperature 100(2)
_cell_measurement_theta_max 68.14
_cell_measurement_theta_min 4.43
_cell_volume 8219.4(7)
_computing_cell_refinement 'Bruker APEX2 v. 2014.1-1'
_computing_data_collection 'Bruker APEX2 v. 2014.1-1'
_computing_data_reduction 'Bruker APEX2 v. 2014.1-1'
_computing_molecular_graphics ORTEP-32
_computing_publication_material WinGX
_computing_structure_refinement 'SHELXL-2014/7 (Sheldrick, 2014)'
_computing_structure_solution 'SUPERFLIP-04/17/13 (Palatinus&Chapuis 2007)'
_diffrn_ambient_temperature 100(2)
_diffrn_detector_area_resol_mean 8.366
_diffrn_measured_fraction_theta_full 0.987
_diffrn_measured_fraction_theta_max 0.983
_diffrn_measurement_device_type 'Bruker APEX-II CCD'
_diffrn_measurement_method 'phi and omega scans'
_diffrn_radiation_type CuK\a
_diffrn_radiation_wavelength 1.54178
_diffrn_reflns_av_R_equivalents 0.0460
_diffrn_reflns_av_unetI/netI 0.0394
_diffrn_reflns_Laue_measured_fraction_full 0.987
_diffrn_reflns_Laue_measured_fraction_max 0.983
_diffrn_reflns_limit_h_max 22
_diffrn_reflns_limit_h_min -24
_diffrn_reflns_limit_k_max 25
_diffrn_reflns_limit_k_min -25
_diffrn_reflns_limit_l_max 24
_diffrn_reflns_limit_l_min -24
_diffrn_reflns_number 64606
_diffrn_reflns_point_group_measured_fraction_full 0.987
_diffrn_reflns_point_group_measured_fraction_max 0.983
_diffrn_reflns_theta_full 67.000
_diffrn_reflns_theta_max 68.252
_diffrn_reflns_theta_min 3.123
_diffrn_source 'microfocus rotating anode'
_exptl_absorpt_coefficient_mu 1.892
_exptl_absorpt_correction_T_max 0.5780
_exptl_absorpt_correction_T_min 0.4893
_exptl_absorpt_correction_type multi-scan
_exptl_absorpt_process_details SADABS
_exptl_crystal_colour orange
_exptl_crystal_density_diffrn 1.655
_exptl_crystal_description plate
_exptl_crystal_F_000 4088
_exptl_crystal_size_max 0.080
_exptl_crystal_size_mid 0.030
_exptl_crystal_size_min 0.010
_refine_diff_density_max 1.001
_refine_diff_density_min -0.921
_refine_diff_density_rms 0.082
_refine_ls_extinction_method none
_refine_ls_goodness_of_fit_ref 1.022
_refine_ls_hydrogen_treatment constr
_refine_ls_matrix_type full
_refine_ls_number_parameters 1303
_refine_ls_number_reflns 14802
_refine_ls_number_restraints 0
_refine_ls_restrained_S_all 1.022
_refine_ls_R_factor_all 0.0794
_refine_ls_R_factor_gt 0.0644
_refine_ls_shift/su_max 0.036
_refine_ls_shift/su_mean 0.000
_refine_ls_structure_factor_coef Fsqd
_refine_ls_weighting_details 'w=1/[\s^2^(Fo^2^)+(0.1060P)^2^+11.3774P] where P=(Fo^2^+2Fc^2^)/3'
_refine_ls_weighting_scheme calc
_refine_ls_wR_factor_gt 0.1753
_refine_ls_wR_factor_ref 0.1907
_reflns_Friedel_coverage 0.000
_reflns_number_gt 11703
_reflns_number_total 14802
_reflns_threshold_expression 'I > 2\s(I)'
_cod_data_source_file ja6b00802_si_002.cif
_cod_data_source_block shelx3
_cod_original_sg_symbol_H-M 'P 21/c'
_cod_database_code 4130145
_shelx_shelxl_version_number 2014/7
_shelx_space_group_comment
;
The symmetry employed for this shelxl refinement is uniquely defined
by the following loop, which should always be used as a source of
symmetry information in preference to the above space-group names.
They are only intended as comments.
;
_shelx_estimated_absorpt_t_min 0.863
_shelx_estimated_absorpt_t_max 0.981

loop_
_space_group_symop_operation_xyz
'x, y, z'
'-x, y+1/2, -z+1/2'
'-x, -y, -z'
'x, -y-1/2, z-1/2'

loop_
_atom_site_label
_atom_site_type_symbol
_atom_site_fract_x
_atom_site_fract_y
_atom_site_fract_z
_atom_site_U_iso_or_equiv
_atom_site_adp_type
_atom_site_occupancy
_atom_site_site_symmetry_order
_atom_site_calc_flag
_atom_site_refinement_flags_posn
_atom_site_refinement_flags_adp
_atom_site_refinement_flags_occupancy
_atom_site_disorder_assembly
_atom_site_disorder_group
C1 C 0.1764(2) 0.0069(2) 0.12073(19) 0.0435(8) Uani 1 1 d . . . . .
C2 C 0.1509(2) -0.0412(2) 0.0700(2) 0.0543(10) Uani 1 1 d . . . . .
H2 H 0.1065 -0.0374 0.0308 0.065 Uiso 1 1 calc R U . . .
C3 C 0.1918(3) -0.0937(2) 0.0786(2) 0.0569(11) Uani 1 1 d . . . . .
H3 H 0.1764 -0.1267 0.0450 0.068 Uiso 1 1 calc R U . . .
C4 C 0.2565(2) -0.0981(2) 0.1373(2) 0.0460(9) Uani 1 1 d . . . . .
C5 C 0.3016(2) -0.1513(2) 0.1534(3) 0.0551(11) Uani 1 1 d . . . . .
H5 H 0.2890 -0.1863 0.1226 0.066 Uiso 1 1 calc R U . . .
C6 C 0.3622(2) -0.1522(2) 0.2121(3) 0.0521(10) Uani 1 1 d . . . . .
H6 H 0.3923 -0.1878 0.2231 0.062 Uiso 1 1 calc R U . . .
C7 C 0.3804(2) -0.09968(18) 0.2572(2) 0.0432(8) Uani 1 1 d . . . . .
C8 C 0.2784(2) -0.04752(18) 0.18545(19) 0.0391(8) Uani 1 1 d . . . . .
C9 C 0.1316(2) 0.0656(2) 0.1151(2) 0.0477(9) Uani 1 1 d . . . . .
C10 C 0.1120(2) 0.07081(19) 0.1807(2) 0.0430(8) Uani 1 1 d . . . . .
C11 C 0.0413(2) 0.0652(2) 0.1738(2) 0.0531(10) Uani 1 1 d . . . . .
H11 H 0.0038 0.0597 0.1286 0.064 Uiso 1 1 calc R U . . .
C12 C 0.0275(2) 0.0678(2) 0.2352(3) 0.0530(10) Uani 1 1 d . . . . .
H12 H -0.0200 0.0638 0.2325 0.064 Uiso 1 1 calc R U . . .
C13 C 0.0824(2) 0.0761(2) 0.2997(2) 0.0493(9) Uani 1 1 d . . . . .
H13 H 0.0737 0.0776 0.3421 0.059 Uiso 1 1 calc R U . . .
C14 C 0.1509(2) 0.08230(19) 0.3016(2) 0.0434(8) Uani 1 1 d . . . . .
H14 H 0.1888 0.0889 0.3463 0.052 Uiso 1 1 calc R U . . .
C15 C 0.1683(2) 0.1237(2) 0.10247(19) 0.0458(9) Uani 1 1 d . . . . .
C16 C 0.1399(3) 0.1565(2) 0.0382(2) 0.0554(11) Uani 1 1 d . . . . .
H16 H 0.0965 0.1438 0.0015 0.066 Uiso 1 1 calc R U . . .
C17 C 0.1770(3) 0.2081(2) 0.0301(2) 0.0603(12) Uani 1 1 d . . . . .
H17 H 0.1599 0.2305 -0.0134 0.072 Uiso 1 1 calc R U . . .
C18 C 0.2376(3) 0.2266(2) 0.0840(2) 0.0537(10) Uani 1 1 d . . . . .
H18 H 0.2627 0.2625 0.0792 0.064 Uiso 1 1 calc R U . . .
C19 C 0.2624(2) 0.1920(2) 0.1463(2) 0.0463(9) Uani 1 1 d . . . . .
H19 H 0.3045 0.2052 0.1843 0.056 Uiso 1 1 calc R U . . .
C20 C 0.4492(2) -0.09758(19) 0.3228(2) 0.0457(9) Uani 1 1 d . . . . .
C21 C 0.4383(2) -0.0846(2) 0.3917(2) 0.0468(9) Uani 1 1 d . . . . .
C22 C 0.4559(2) -0.1292(3) 0.4451(3) 0.0633(13) Uani 1 1 d . . . . .
H22 H 0.4734 -0.1689 0.4391 0.076 Uiso 1 1 calc R U . . .
C23 C 0.4470(3) -0.1140(3) 0.5078(3) 0.0676(14) Uani 1 1 d . . . . .
H23 H 0.4583 -0.1434 0.5454 0.081 Uiso 1 1 calc R U . . .
C24 C 0.4217(2) -0.0559(3) 0.5144(2) 0.0586(12) Uani 1 1 d . . . . .
H24 H 0.4156 -0.0445 0.5567 0.070 Uiso 1 1 calc R U . . .
C25 C 0.4055(2) -0.0144(2) 0.4590(2) 0.0477(9) Uani 1 1 d . . . . .
H25 H 0.3882 0.0258 0.4639 0.057 Uiso 1 1 calc R U . . .
C26 C 0.5015(2) -0.05100(19) 0.3120(2) 0.0413(8) Uani 1 1 d . . . . .
C27 C 0.5662(2) -0.0717(2) 0.3110(2) 0.0470(9) Uani 1 1 d . . . . .
H27 H 0.5791 -0.1144 0.3177 0.056 Uiso 1 1 calc R U . . .
C28 C 0.6106(2) -0.0284(2) 0.2999(2) 0.0467(9) Uani 1 1 d . . . . .
H28 H 0.6546 -0.0411 0.2981 0.056 Uiso 1 1 calc R U . . .
C29 C 0.5911(2) 0.0331(2) 0.2915(2) 0.0476(9) Uani 1 1 d . . . . .
H29 H 0.6214 0.0636 0.2843 0.057 Uiso 1 1 calc R U . . .
C30 C 0.5258(2) 0.0499(2) 0.2936(2) 0.0444(8) Uani 1 1 d . . . . .
H30 H 0.5125 0.0926 0.2880 0.053 Uiso 1 1 calc R U . . .
C31 C 0.35751(16) 0.11929(14) 0.32239(16) 0.0292(6) Uani 1 1 d . . . . .
C32 C 0.34780(19) 0.14006(18) 0.3813(2) 0.0412(8) Uani 1 1 d . . . . .
H32 H 0.3197 0.1152 0.3991 0.049 Uiso 1 1 calc R U . . .
C33 C 0.3764(2) 0.1953(2) 0.4173(2) 0.0463(9) Uani 1 1 d . . . . .
C34 C 0.4194(2) 0.2331(2) 0.3955(2) 0.0499(9) Uani 1 1 d . . . . .
H34 H 0.4400 0.2702 0.4204 0.060 Uiso 1 1 calc R U . . .
C35 C 0.4311(2) 0.2145(2) 0.3357(2) 0.0495(9) Uani 1 1 d . . . . .
C36 C 0.4014(2) 0.16018(19) 0.2997(2) 0.0453(9) Uani 1 1 d . . . . .
H36 H 0.4100 0.1493 0.2587 0.054 Uiso 1 1 calc R U . . .
C37 C 0.3588(3) 0.2139(2) 0.4788(2) 0.0575(11) Uani 1 1 d . . . . .
C38 C 0.4745(3) 0.2546(2) 0.3069(3) 0.0687(14) Uani 1 1 d . . . . .
C39 C 0.73534(18) 0.45131(17) -0.28688(17) 0.0337(7) Uani 1 1 d . . . . .
C40 C 0.69272(19) 0.39817(18) -0.31084(19) 0.0394(8) Uani 1 1 d . . . . .
H40 H 0.7118 0.3587 -0.2918 0.047 Uiso 1 1 calc R U . . .
C41 C 0.6230(2) 0.4012(2) -0.3619(2) 0.0455(9) Uani 1 1 d . . . . .
C42 C 0.59424(19) 0.4578(2) -0.39179(19) 0.0436(8) Uani 1 1 d . . . . .
H42 H 0.5473 0.4601 -0.4272 0.052 Uiso 1 1 calc R U . . .
C43 C 0.63527(19) 0.51088(19) -0.36913(18) 0.0384(8) Uani 1 1 d . . . . .
C44 C 0.70433(17) 0.50743(17) -0.31694(17) 0.0336(7) Uani 1 1 d . . . . .
H44 H 0.7309 0.5448 -0.3015 0.040 Uiso 1 1 calc R U . . .
C45 C 0.5792(3) 0.3433(2) -0.3836(3) 0.0672(14) Uani 1 1 d . . . . .
C46 C 0.6059(2) 0.5730(2) -0.3978(2) 0.0457(9) Uani 1 1 d . . . . .
C47 C 0.85816(18) 0.38510(17) -0.22761(18) 0.0340(7) Uani 1 1 d . . . . .
C48 C 0.85039(19) 0.35850(17) -0.29266(18) 0.0373(7) Uani 1 1 d . . . . .
H48 H 0.8136 0.3732 -0.3349 0.045 Uiso 1 1 calc R U . . .
C49 C 0.8949(2) 0.31119(19) -0.2973(2) 0.0433(8) Uani 1 1 d . . . . .
C50 C 0.9495(2) 0.28876(19) -0.2373(2) 0.0437(8) Uani 1 1 d . . . . .
H50 H 0.9796 0.2561 -0.2405 0.052 Uiso 1 1 calc R U . . .
C51 C 0.9589(2) 0.31520(18) -0.1723(2) 0.0416(8) Uani 1 1 d . . . . .
C52 C 0.91361(18) 0.36151(17) -0.16733(18) 0.0361(7) Uani 1 1 d . . . . .
H52 H 0.9203 0.3777 -0.1219 0.043 Uiso 1 1 calc R U . . .
C53 C 0.8847(2) 0.2849(2) -0.3686(2) 0.0550(11) Uani 1 1 d . . . . .
C54 C 1.0186(2) 0.2936(2) -0.1063(2) 0.0496(10) Uani 1 1 d . . . . .
C55 C 0.79511(16) 0.44319(16) -0.14967(16) 0.0306(6) Uani 1 1 d . . . . .
C56 C 0.77563(18) 0.38718(17) -0.12722(18) 0.0351(7) Uani 1 1 d . . . . .
H56 H 0.7779 0.3497 -0.1510 0.042 Uiso 1 1 calc R U . . .
C57 C 0.75293(19) 0.38465(18) -0.07106(19) 0.0401(8) Uani 1 1 d . . . . .
C58 C 0.74969(19) 0.43822(18) -0.03452(18) 0.0392(8) Uani 1 1 d . . . . .
H58 H 0.7347 0.4365 0.0041 0.047 Uiso 1 1 calc R U . . .
C59 C 0.76875(18) 0.49391(18) -0.05551(18) 0.0360(7) Uani 1 1 d . . . . .
C60 C 0.79091(17) 0.49647(17) -0.11260(17) 0.0333(7) Uani 1 1 d . . . . .
H60 H 0.8034 0.5356 -0.1263 0.040 Uiso 1 1 calc R U . . .
C61 C 0.7291(3) 0.3227(2) -0.0533(2) 0.0563(11) Uani 1 1 d . . . . .
C62 C 0.7673(2) 0.55317(19) -0.0175(2) 0.0444(8) Uani 1 1 d . . . . .
C63 C 0.86783(17) 0.50384(16) -0.21739(17) 0.0319(7) Uani 1 1 d . . . . .
C64 C 0.92427(18) 0.51973(17) -0.15292(18) 0.0350(7) Uani 1 1 d . . . . .
H64 H 0.9266 0.5004 -0.1102 0.042 Uiso 1 1 calc R U . . .
C65 C 0.97616(18) 0.56247(18) -0.15005(19) 0.0381(7) Uani 1 1 d . . . . .
C66 C 0.97417(19) 0.59213(18) -0.2118(2) 0.0409(8) Uani 1 1 d . . . . .
H66 H 1.0092 0.6221 -0.2100 0.049 Uiso 1 1 calc R U . . .
C67 C 0.9202(2) 0.57675(18) -0.2749(2) 0.0409(8) Uani 1 1 d . . . . .
C68 C 0.86874(18) 0.53286(18) -0.27798(18) 0.0368(7) Uani 1 1 d . . . . .
H68 H 0.8331 0.5224 -0.3229 0.044 Uiso 1 1 calc R U . . .
C69 C 1.0358(2) 0.5776(2) -0.0807(2) 0.0456(9) Uani 1 1 d . . . . .
C70 C 0.9173(2) 0.6052(2) -0.3427(2) 0.0494(9) Uani 1 1 d . . . . .
C80 C 0.1929(7) 0.8108(3) 0.2355(7) 0.145(5) Uani 1 1 d . . . . .
C81 C 0.2486(4) 0.8267(4) 0.3069(5) 0.100(3) Uani 1 1 d . . . . .
C82 C 0.2472(5) 0.8739(5) 0.3394(5) 0.109(2) Uani 1 1 d . . . . .
H82 H 0.2854 0.8804 0.3840 0.131 Uiso 1 1 calc R U . . .
C83 C 0.1990(4) 0.9147(5) 0.3186(4) 0.106(3) Uani 1 1 d . . . . .
H83 H 0.2018 0.9509 0.3465 0.128 Uiso 1 1 calc R U . . .
C84 C 0.1413(3) 0.9060(3) 0.2539(3) 0.0720(14) Uani 1 1 d . . . . .
H84 H 0.1045 0.9364 0.2399 0.086 Uiso 1 1 calc R U . . .
C85 C 0.1346(4) 0.8565(4) 0.2093(4) 0.092(2) Uani 1 1 d . . . . .
H85 H 0.0953 0.8521 0.1651 0.110 Uiso 1 1 calc R U . . .
C90 C 0.2125(2) 0.32319(19) 0.2163(2) 0.0485(9) Uani 1 1 d . . . . .
C91 C 0.2270(3) 0.2904(2) 0.2781(2) 0.0588(11) Uani 1 1 d . . . . .
H91 H 0.2701 0.2972 0.3181 0.071 Uiso 1 1 calc R U . . .
C92 C 0.1779(3) 0.2476(2) 0.2811(3) 0.0619(12) Uani 1 1 d . . . . .
H92 H 0.1870 0.2247 0.3235 0.074 Uiso 1 1 calc R U . . .
C93 C 0.1154(3) 0.2377(2) 0.2226(3) 0.0596(11) Uani 1 1 d . . . . .
H93 H 0.0820 0.2077 0.2249 0.071 Uiso 1 1 calc R U . . .
C94 C 0.1012(2) 0.2715(2) 0.1606(2) 0.0528(10) Uani 1 1 d . . . . .
H94 H 0.0582 0.2649 0.1205 0.063 Uiso 1 1 calc R U . . .
C95 C 0.1499(2) 0.31431(19) 0.1580(2) 0.0472(9) Uani 1 1 d . . . . .
C100 C 0.7151(3) 1.0017(5) -0.0058(3) 0.097(3) Uani 1 1 d . . . . .
C101 C 0.6896(6) 0.9503(5) -0.0449(6) 0.124(3) Uani 1 1 d . . . . .
H101 H 0.7170 0.9131 -0.0362 0.149 Uiso 1 1 calc R U . . .
C102 C 0.6211(5) 0.9533(5) -0.0992(5) 0.113(3) Uani 1 1 d . . . . .
H102 H 0.6014 0.9180 -0.1283 0.135 Uiso 1 1 calc R U . . .
C103 C 0.5831(3) 1.0080(4) -0.1098(3) 0.086(2) Uani 1 1 d . . . . .
H103 H 0.5368 1.0100 -0.1465 0.104 Uiso 1 1 calc R U . . .
C104 C 0.6096(3) 1.0588(4) -0.0696(3) 0.0800(18) Uani 1 1 d . . . . .
H104 H 0.5829 1.0962 -0.0770 0.096 Uiso 1 1 calc R U . . .
C105 C 0.6762(4) 1.0544(4) -0.0181(3) 0.088(2) Uani 1 1 d . . . . .
B1 B 0.8134(2) 0.44619(18) -0.22123(19) 0.0318(7) Uani 1 1 d . . . . .
N1 N 0.23799(16) 0.00463(15) 0.17545(15) 0.0390(7) Uani 1 1 d . . . . .
N2 N 0.34020(16) -0.04809(14) 0.24387(16) 0.0383(6) Uani 1 1 d . . . . .
N3 N 0.16634(16) 0.07942(15) 0.24333(16) 0.0399(7) Uani 1 1 d . . . . .
N4 N 0.22900(17) 0.14079(15) 0.15493(15) 0.0411(7) Uani 1 1 d . . . . .
N5 N 0.41315(16) -0.02870(16) 0.39783(17) 0.0427(7) Uani 1 1 d . . . . .
N6 N 0.48113(16) 0.00894(16) 0.30330(16) 0.0412(7) Uani 1 1 d . . . . .
F1 F 0.06830(13) 0.05832(14) 0.05613(12) 0.0589(6) Uani 1 1 d . . . . .
F2 F 0.47994(13) -0.15596(11) 0.32964(15) 0.0575(6) Uani 1 1 d . . . . .
F3 F 0.2913(2) 0.2238(3) 0.46125(18) 0.149(3) Uani 1 1 d . . . . .
F4 F 0.3744(2) 0.17037(18) 0.52846(16) 0.0846(9) Uani 1 1 d . . . . .
F5 F 0.3951(3) 0.2624(2) 0.5134(2) 0.140(2) Uani 1 1 d . . . . .
F6 F 0.4336(2) 0.2877(2) 0.2524(3) 0.1275(18) Uani 1 1 d . . . . .
F7 F 0.51738(18) 0.22174(14) 0.2854(2) 0.0865(10) Uani 1 1 d . . . . .
F8 F 0.5156(2) 0.29462(18) 0.3547(3) 0.1103(15) Uani 1 1 d . . . . .
F21 F 0.77517(17) 0.27771(12) -0.04790(15) 0.0661(7) Uani 1 1 d . . . . .
F22 F 0.66821(19) 0.30379(17) -0.1041(2) 0.0986(12) Uani 1 1 d . . . . .
F23 F 0.7187(3) 0.32392(15) 0.0067(2) 0.0987(13) Uani 1 1 d . . . . .
F24 F 0.73317(17) 0.54700(14) 0.02643(16) 0.0701(8) Uani 1 1 d . . . . .
F25 F 0.83123(14) 0.57492(14) 0.02147(15) 0.0656(7) Uani 1 1 d . . . . .
F26 F 0.73510(17) 0.59999(13) -0.06268(15) 0.0665(7) Uani 1 1 d . . . . .
F30 F 0.9335(2) 0.56474(17) -0.38322(16) 0.0825(10) Uani 1 1 d . . . . .
F31 F 0.85344(15) 0.62688(15) -0.38296(14) 0.0686(8) Uani 1 1 d . . . . .
F32 F 0.9615(2) 0.65267(19) -0.33302(17) 0.0998(13) Uani 1 1 d . . . . .
F80 F 0.1884(7) 0.7675(3) 0.1918(7) 0.310(8) Uani 1 1 d . . . . .
F81 F 0.2949(6) 0.7782(5) 0.3145(9) 0.380(11) Uani 1 1 d . . . . .
F90 F 0.26045(15) 0.36451(13) 0.21144(14) 0.0635(7) Uani 1 1 d . . . . .
F91 F 0.13865(15) 0.34724(13) 0.09904(14) 0.0618(6) Uani 1 1 d . . . . .
F100 F 0.7814(2) 1.0061(4) 0.0480(2) 0.183(3) Uani 1 1 d . . . . .
F101 F 0.7048(3) 1.1051(3) 0.0207(3) 0.1386(19) Uani 1 1 d . . . . .
Cu1 Cu 0.27023(3) 0.08228(3) 0.24285(3) 0.03910(15) Uani 1 1 d . . . . .
Cu2 Cu 0.37933(3) 0.02869(3) 0.30868(3) 0.03759(15) Uani 1 1 d . . . . .
F9 F 0.5767(8) 0.3198(6) -0.4412(7) 0.123(5) Uani 0.660(16) 1 d . . P A 1
F10 F 0.5962(5) 0.3008(4) -0.3369(6) 0.111(5) Uani 0.660(16) 1 d . . P A 1
F11 F 0.5101(3) 0.3553(3) -0.3961(7) 0.087(3) Uani 0.660(16) 1 d . . P A 1
F9A F 0.5344(17) 0.3413(8) -0.4464(14) 0.170(18) Uani 0.340(16) 1 d . . P A 2
F10A F 0.6228(11) 0.2968(8) -0.401(2) 0.174(13) Uani 0.340(16) 1 d . . P A 2
F11A F 0.568(2) 0.3127(17) -0.3391(15) 0.21(2) Uani 0.340(16) 1 d . . P A 2
F27 F 1.0397(3) 0.5420(3) -0.0283(2) 0.115(3) Uani 0.839(6) 1 d . . P B 3
F28 F 1.09834(18) 0.5814(3) -0.0868(2) 0.0992(18) Uani 0.839(6) 1 d . . P B 3
F29 F 1.0334(2) 0.63478(19) -0.0588(2) 0.0935(16) Uani 0.839(6) 1 d . . P B 3
F27A F 1.0124(15) 0.5915(15) -0.0335(11) 0.115(3) Uani 0.161(6) 1 d . . P B 4
F28A F 1.0892(11) 0.5390(19) -0.0703(13) 0.0992(18) Uani 0.161(6) 1 d . . P B 4
F29A F 1.0616(19) 0.5251(14) -0.0521(17) 0.0935(16) Uani 0.161(6) 1 d . . P B 4
F15 F 0.9292(9) 0.3128(7) -0.3950(6) 0.117(4) Uani 0.74(3) 1 d . . P C 7
F16 F 0.8230(6) 0.2949(6) -0.4184(5) 0.099(5) Uani 0.74(3) 1 d . . P C 7
F17 F 0.9005(8) 0.2247(4) -0.3661(5) 0.093(3) Uani 0.74(3) 1 d . . P C 7
F15A F 0.8920(19) 0.3224(11) -0.4087(11) 0.074(7) Uani 0.26(3) 1 d . . P C 8
F16A F 0.8188(16) 0.266(2) -0.4007(15) 0.103(11) Uani 0.26(3) 1 d . . P C 8
F17A F 0.927(2) 0.246(2) -0.3707(17) 0.104(13) Uani 0.26(3) 1 d . . P C 8
F18 F 1.07762(14) 0.28052(17) -0.11863(15) 0.0676(9) Uani 0.944(4) 1 d . . P D 9
F19 F 1.00326(17) 0.24242(14) -0.07920(14) 0.0603(8) Uani 0.944(4) 1 d . . P D 9
F20 F 1.03954(16) 0.33586(15) -0.05484(14) 0.0683(9) Uani 0.944(4) 1 d . . P D 9
F20A F 1.007(3) 0.288(3) -0.044(2) 0.0683(9) Uani 0.056(4) 1 d . . P D 10
F18A F 1.067(3) 0.312(3) -0.085(3) 0.0676(9) Uani 0.056(4) 1 d . . P D 10
F19A F 0.966(3) 0.248(2) -0.069(3) 0.0603(8) Uani 0.056(4) 1 d . . P D 10
F12 F 0.6532(2) 0.61070(14) -0.40764(18) 0.0606(8) Uani 0.954(4) 1 d . . P E 11
F13 F 0.5839(2) 0.60470(15) -0.35310(17) 0.0776(10) Uani 0.954(4) 1 d . . P E 11
F14 F 0.5504(2) 0.57012(15) -0.45992(17) 0.0754(10) Uani 0.954(4) 1 d . . P E 11
F14A F 0.538(3) 0.573(3) -0.408(4) 0.0754(10) Uani 0.046(4) 1 d . . P E 12
F13A F 0.634(5) 0.612(3) -0.361(4) 0.0776(10) Uani 0.046(4) 1 d . . P E 12
F12A F 0.624(4) 0.593(3) -0.443(4) 0.0606(8) Uani 0.046(4) 1 d . . P E 12

loop_
_atom_site_aniso_label
_atom_site_aniso_U_11
_atom_site_aniso_U_22
_atom_site_aniso_U_33
_atom_site_aniso_U_23
_atom_site_aniso_U_13
_atom_site_aniso_U_12
C1 0.043(2) 0.056(2) 0.0357(18) -0.0025(16) 0.0191(17) -0.0001(17)
C2 0.048(2) 0.070(3) 0.042(2) -0.0076(19) 0.0138(18) -0.007(2)
C3 0.062(3) 0.059(3) 0.056(2) -0.017(2) 0.029(2) -0.009(2)
C4 0.045(2) 0.050(2) 0.051(2) -0.0071(17) 0.0275(18) -0.0065(17)
C5 0.062(3) 0.046(2) 0.070(3) -0.013(2) 0.040(2) -0.0093(19)
C6 0.054(2) 0.042(2) 0.074(3) 0.0000(19) 0.040(2) 0.0020(18)
C7 0.043(2) 0.0394(19) 0.058(2) 0.0069(16) 0.0325(18) 0.0042(15)
C8 0.0407(19) 0.0426(19) 0.0436(19) -0.0004(15) 0.0267(17) -0.0009(15)
C9 0.0338(18) 0.071(3) 0.0303(17) -0.0014(17) 0.0036(15) 0.0072(18)
C10 0.0399(19) 0.048(2) 0.042(2) 0.0018(15) 0.0166(17) 0.0074(16)
C11 0.044(2) 0.062(3) 0.050(2) -0.0040(19) 0.0149(19) 0.0014(19)
C12 0.040(2) 0.054(2) 0.070(3) -0.001(2) 0.027(2) 0.0031(18)
C13 0.048(2) 0.054(2) 0.055(2) 0.0036(18) 0.030(2) 0.0062(18)
C14 0.045(2) 0.048(2) 0.0391(19) 0.0055(15) 0.0187(17) 0.0066(16)
C15 0.049(2) 0.059(2) 0.0299(17) 0.0043(16) 0.0165(16) 0.0184(18)
C16 0.058(3) 0.073(3) 0.0319(19) 0.0050(18) 0.0140(18) 0.019(2)
C17 0.074(3) 0.071(3) 0.038(2) 0.020(2) 0.024(2) 0.028(2)
C18 0.065(3) 0.056(3) 0.046(2) 0.0130(18) 0.028(2) 0.017(2)
C19 0.049(2) 0.054(2) 0.0385(19) 0.0091(16) 0.0206(17) 0.0128(18)
C20 0.042(2) 0.042(2) 0.060(2) 0.0087(17) 0.0267(18) 0.0112(16)
C21 0.0377(19) 0.055(2) 0.053(2) 0.0154(18) 0.0233(17) 0.0105(17)
C22 0.054(3) 0.068(3) 0.073(3) 0.031(2) 0.031(2) 0.026(2)
C23 0.061(3) 0.088(4) 0.059(3) 0.036(3) 0.029(2) 0.024(3)
C24 0.047(2) 0.089(3) 0.043(2) 0.021(2) 0.0214(19) 0.012(2)
C25 0.0356(19) 0.071(3) 0.040(2) 0.0092(18) 0.0187(16) 0.0101(18)
C26 0.0382(19) 0.048(2) 0.0421(19) 0.0011(15) 0.0206(16) 0.0043(16)
C27 0.0384(19) 0.059(2) 0.046(2) -0.0047(17) 0.0196(17) 0.0069(17)
C28 0.0357(19) 0.069(3) 0.0383(19) -0.0062(17) 0.0174(16) 0.0032(18)
C29 0.0391(19) 0.070(3) 0.0377(19) 0.0002(17) 0.0194(16) -0.0071(18)
C30 0.043(2) 0.053(2) 0.0389(19) 0.0040(16) 0.0182(16) 0.0005(17)
C31 0.0230(14) 0.0260(15) 0.0283(15) 0.0011(11) -0.0014(12) 0.0033(11)
C32 0.0366(18) 0.046(2) 0.0413(19) 0.0068(15) 0.0155(16) 0.0007(15)
C33 0.042(2) 0.049(2) 0.045(2) 0.0018(16) 0.0133(17) 0.0065(17)
C34 0.044(2) 0.041(2) 0.062(2) 0.0014(18) 0.0171(19) 0.0014(16)
C35 0.042(2) 0.045(2) 0.065(3) 0.0121(18) 0.0239(19) 0.0071(17)
C36 0.045(2) 0.046(2) 0.050(2) 0.0078(17) 0.0243(18) 0.0075(17)
C37 0.065(3) 0.057(3) 0.049(2) -0.007(2) 0.020(2) -0.001(2)
C38 0.067(3) 0.044(2) 0.113(4) 0.016(3) 0.054(3) 0.004(2)
C39 0.0314(17) 0.0429(19) 0.0292(15) -0.0006(13) 0.0144(14) 0.0032(14)
C40 0.0352(18) 0.043(2) 0.0370(18) -0.0003(14) 0.0106(15) 0.0030(15)
C41 0.0376(19) 0.052(2) 0.043(2) -0.0041(16) 0.0113(17) -0.0028(16)
C42 0.0306(17) 0.059(2) 0.0353(18) -0.0018(16) 0.0062(15) 0.0030(16)
C43 0.0328(17) 0.051(2) 0.0307(16) -0.0009(14) 0.0113(14) 0.0065(15)
C44 0.0291(16) 0.0438(19) 0.0278(15) -0.0018(13) 0.0109(13) 0.0028(14)
C45 0.051(3) 0.059(3) 0.071(3) -0.004(2) 0.001(3) -0.004(2)
C46 0.0368(19) 0.056(2) 0.0391(19) 0.0034(17) 0.0090(16) 0.0076(17)
C47 0.0306(16) 0.0388(18) 0.0346(17) -0.0005(13) 0.0147(14) 0.0008(14)
C48 0.0344(17) 0.0431(19) 0.0328(17) -0.0005(14) 0.0111(14) 0.0034(14)
C49 0.042(2) 0.051(2) 0.0388(19) -0.0061(16) 0.0167(16) 0.0050(16)
C50 0.0380(19) 0.048(2) 0.046(2) -0.0023(16) 0.0176(16) 0.0084(16)
C51 0.0382(18) 0.044(2) 0.0426(19) 0.0037(15) 0.0154(16) 0.0072(15)
C52 0.0330(17) 0.0436(19) 0.0307(16) 0.0004(14) 0.0114(14) 0.0025(14)
C53 0.055(3) 0.067(3) 0.043(2) -0.009(2) 0.018(2) 0.015(2)
C54 0.045(2) 0.058(2) 0.043(2) 0.0055(18) 0.0146(18) 0.0173(19)
C55 0.0260(15) 0.0367(17) 0.0283(15) 0.0023(12) 0.0098(13) 0.0027(12)
C56 0.0335(17) 0.0362(18) 0.0365(17) 0.0016(13) 0.0144(14) 0.0045(14)
C57 0.0366(18) 0.045(2) 0.0397(18) 0.0062(15) 0.0157(15) 0.0034(15)
C58 0.0364(18) 0.051(2) 0.0323(17) 0.0001(15) 0.0156(15) 0.0011(15)
C59 0.0291(16) 0.047(2) 0.0322(16) -0.0032(14) 0.0119(14) 0.0003(14)
C60 0.0268(15) 0.0389(18) 0.0330(16) -0.0007(13) 0.0104(13) -0.0011(13)
C61 0.069(3) 0.053(3) 0.058(2) 0.009(2) 0.036(2) 0.003(2)
C62 0.049(2) 0.048(2) 0.0424(19) -0.0077(16) 0.0242(17) -0.0005(17)
C63 0.0298(16) 0.0360(17) 0.0312(16) 0.0014(13) 0.0132(13) 0.0045(13)
C64 0.0304(16) 0.0429(19) 0.0318(16) 0.0016(13) 0.0124(14) 0.0021(14)
C65 0.0317(17) 0.044(2) 0.0381(18) 0.0017(15) 0.0132(15) 0.0034(14)
C66 0.0321(17) 0.044(2) 0.046(2) 0.0058(15) 0.0152(16) -0.0026(15)
C67 0.0381(18) 0.046(2) 0.0411(19) 0.0077(15) 0.0180(16) 0.0034(15)
C68 0.0315(17) 0.046(2) 0.0324(16) 0.0013(14) 0.0121(14) 0.0056(14)
C69 0.038(2) 0.052(2) 0.043(2) 0.0021(17) 0.0112(17) -0.0037(16)
C70 0.044(2) 0.061(3) 0.042(2) 0.0096(18) 0.0152(18) -0.0037(18)
C80 0.240(12) 0.066(4) 0.242(11) -0.053(6) 0.219(11) -0.055(6)
C81 0.088(4) 0.097(5) 0.143(7) 0.058(5) 0.077(5) 0.033(4)
C82 0.117(6) 0.123(7) 0.116(6) 0.022(5) 0.076(5) -0.003(6)
C83 0.096(5) 0.140(7) 0.108(6) 0.047(5) 0.067(5) 0.020(5)
C84 0.065(3) 0.076(4) 0.086(4) 0.016(3) 0.042(3) 0.000(3)
C85 0.088(4) 0.112(6) 0.096(4) -0.008(4) 0.059(4) -0.030(4)
C90 0.056(2) 0.039(2) 0.053(2) -0.0063(16) 0.0238(19) -0.0035(17)
C91 0.067(3) 0.054(3) 0.050(2) 0.0007(19) 0.017(2) 0.003(2)
C92 0.078(3) 0.053(3) 0.058(3) 0.008(2) 0.029(2) 0.001(2)
C93 0.056(3) 0.052(3) 0.078(3) 0.006(2) 0.035(2) 0.000(2)
C94 0.042(2) 0.053(2) 0.061(3) -0.0020(19) 0.0175(19) 0.0059(18)
C95 0.056(2) 0.041(2) 0.048(2) 0.0016(16) 0.0238(19) 0.0066(17)
C100 0.059(3) 0.181(8) 0.062(3) 0.055(5) 0.035(3) 0.037(4)
C101 0.167(10) 0.127(7) 0.133(8) 0.037(6) 0.118(8) 0.043(7)
C102 0.113(6) 0.158(8) 0.092(5) -0.021(5) 0.068(5) -0.011(6)
C103 0.065(3) 0.144(7) 0.061(3) -0.002(4) 0.037(3) -0.007(4)
C104 0.061(3) 0.124(5) 0.064(3) 0.029(3) 0.034(3) 0.009(3)
C105 0.082(4) 0.133(6) 0.057(3) -0.001(3) 0.037(3) -0.026(4)
B1 0.0293(18) 0.038(2) 0.0284(17) -0.0006(14) 0.0111(15) 0.0015(15)
N1 0.0390(16) 0.0483(18) 0.0322(14) -0.0031(12) 0.0164(13) 0.0009(13)
N2 0.0388(16) 0.0403(16) 0.0425(16) 0.0006(12) 0.0229(14) 0.0019(12)
N3 0.0391(16) 0.0452(17) 0.0363(15) 0.0035(12) 0.0154(13) 0.0073(13)
N4 0.0440(17) 0.0488(18) 0.0318(15) 0.0062(12) 0.0161(14) 0.0101(14)
N5 0.0340(15) 0.056(2) 0.0410(16) 0.0118(14) 0.0182(13) 0.0096(14)
N6 0.0396(16) 0.0497(18) 0.0387(15) 0.0036(13) 0.0201(13) 0.0033(13)
F1 0.0435(13) 0.0839(18) 0.0387(12) -0.0069(11) 0.0045(10) 0.0056(12)
F2 0.0527(13) 0.0449(13) 0.0818(17) 0.0111(12) 0.0337(13) 0.0172(11)
F3 0.096(3) 0.288(7) 0.0584(19) -0.024(3) 0.0251(19) 0.096(4)
F4 0.107(2) 0.099(2) 0.0631(17) 0.0076(16) 0.0497(18) 0.003(2)
F5 0.255(6) 0.096(3) 0.113(3) -0.056(3) 0.120(4) -0.087(4)
F6 0.112(3) 0.117(3) 0.182(4) 0.094(3) 0.088(3) 0.022(3)
F7 0.092(2) 0.0592(17) 0.149(3) -0.0007(18) 0.090(2) -0.0055(16)
F8 0.114(3) 0.075(2) 0.185(4) -0.040(3) 0.104(3) -0.044(2)
F21 0.095(2) 0.0459(14) 0.0672(16) 0.0112(12) 0.0418(15) 0.0084(13)
F22 0.076(2) 0.078(2) 0.125(3) 0.022(2) 0.021(2) -0.0306(17)
F23 0.182(4) 0.0576(18) 0.112(3) 0.0091(17) 0.118(3) -0.004(2)
F24 0.094(2) 0.0684(17) 0.0796(18) -0.0288(14) 0.0679(17) -0.0240(15)
F25 0.0605(15) 0.0708(17) 0.0694(16) -0.0313(14) 0.0295(13) -0.0212(13)
F26 0.0886(19) 0.0525(15) 0.0637(16) -0.0077(12) 0.0354(15) 0.0114(14)
F30 0.114(3) 0.095(2) 0.0622(17) 0.0272(16) 0.0606(18) 0.0350(19)
F31 0.0668(16) 0.088(2) 0.0511(14) 0.0303(14) 0.0230(13) 0.0148(14)
F32 0.108(3) 0.114(3) 0.0639(18) 0.0275(18) 0.0179(17) -0.059(2)
F80 0.445(15) 0.143(5) 0.574(18) -0.186(9) 0.452(16) -0.166(8)
F81 0.268(10) 0.258(10) 0.78(3) 0.354(15) 0.386(15) 0.187(9)
F90 0.0682(16) 0.0550(15) 0.0636(15) -0.0019(12) 0.0214(13) -0.0171(12)
F91 0.0690(16) 0.0620(16) 0.0519(14) 0.0071(12) 0.0208(12) 0.0012(13)
F100 0.083(3) 0.394(10) 0.071(2) 0.090(4) 0.030(2) 0.052(4)
F101 0.135(4) 0.183(5) 0.115(3) -0.044(4) 0.068(3) -0.057(4)
Cu1 0.0417(3) 0.0447(3) 0.0304(3) 0.0044(2) 0.0134(2) 0.0068(2)
Cu2 0.0374(3) 0.0428(3) 0.0354(3) 0.0053(2) 0.0172(2) 0.0068(2)
F9 0.139(10) 0.124(9) 0.131(10) -0.093(8) 0.080(8) -0.073(7)
F10 0.062(4) 0.060(4) 0.142(9) 0.038(4) -0.037(5) -0.027(3)
F11 0.037(2) 0.059(3) 0.145(7) -0.006(4) 0.015(3) -0.015(2)
F9A 0.16(2) 0.070(10) 0.134(19) 0.010(11) -0.110(19) -0.028(12)
F10A 0.081(11) 0.070(9) 0.32(4) -0.050(14) 0.024(16) -0.029(8)
F11A 0.31(4) 0.25(3) 0.16(2) -0.08(2) 0.18(3) -0.21(3)
F27 0.113(4) 0.135(5) 0.044(2) 0.038(3) -0.027(2) -0.083(4)
F28 0.0351(17) 0.196(6) 0.060(2) 0.000(3) 0.0107(15) -0.030(2)
F29 0.092(3) 0.072(3) 0.069(2) -0.0229(19) -0.021(2) 0.004(2)
F27A 0.113(4) 0.135(5) 0.044(2) 0.038(3) -0.027(2) -0.083(4)
F28A 0.0351(17) 0.196(6) 0.060(2) 0.000(3) 0.0107(15) -0.030(2)
F29A 0.092(3) 0.072(3) 0.069(2) -0.0229(19) -0.021(2) 0.004(2)
F15 0.119(8) 0.188(10) 0.070(4) -0.056(5) 0.066(6) -0.058(7)
F16 0.082(6) 0.135(8) 0.051(4) -0.044(4) -0.007(3) 0.056(6)
F17 0.162(9) 0.059(4) 0.057(3) -0.015(2) 0.041(5) 0.030(4)
F15A 0.094(17) 0.096(11) 0.050(8) -0.008(7) 0.048(11) -0.016(11)
F16A 0.070(13) 0.18(3) 0.054(12) -0.059(14) 0.022(10) -0.061(16)
F17A 0.100(18) 0.10(2) 0.095(14) -0.036(15) 0.013(11) 0.068(16)
F18 0.0425(14) 0.108(3) 0.0517(15) 0.0219(15) 0.0178(12) 0.0310(15)
F19 0.0610(17) 0.0657(18) 0.0535(15) 0.0198(13) 0.0216(13) 0.0167(14)
F20 0.0596(17) 0.072(2) 0.0467(14) -0.0088(13) -0.0088(13) 0.0211(14)
F20A 0.0596(17) 0.072(2) 0.0467(14) -0.0088(13) -0.0088(13) 0.0211(14)
F18A 0.0425(14) 0.108(3) 0.0517(15) 0.0219(15) 0.0178(12) 0.0310(15)
F19A 0.0610(17) 0.0657(18) 0.0535(15) 0.0198(13) 0.0216(13) 0.0167(14)
F12 0.0471(15) 0.0541(16) 0.071(2) 0.0164(14) 0.0126(14) 0.0059(12)
F13 0.105(3) 0.0696(19) 0.0730(19) 0.0160(15) 0.0500(19) 0.0455(18)
F14 0.0575(17) 0.0691(19) 0.0575(18) 0.0163(14) -0.0237(14) 0.0035(13)
F14A 0.0575(17) 0.0691(19) 0.0575(18) 0.0163(14) -0.0237(14) 0.0035(13)
F13A 0.105(3) 0.0696(19) 0.0730(19) 0.0160(15) 0.0500(19) 0.0455(18)
F12A 0.0471(15) 0.0541(16) 0.071(2) 0.0164(14) 0.0126(14) 0.0059(12)

loop_
_atom_type_symbol
_atom_type_description
_atom_type_scat_dispersion_real
_atom_type_scat_dispersion_imag
_atom_type_scat_source
C C 0.0181 0.0091 'International Tables Vol C Tables 4.2.6.8 and 6.1.1.4'
H H 0.0000 0.0000 'International Tables Vol C Tables 4.2.6.8 and 6.1.1.4'
B B 0.0090 0.0039 'International Tables Vol C Tables 4.2.6.8 and 6.1.1.4'
N N 0.0311 0.0180 'International Tables Vol C Tables 4.2.6.8 and 6.1.1.4'
F F 0.0727 0.0534 'International Tables Vol C Tables 4.2.6.8 and 6.1.1.4'
Cu Cu -1.9646 0.5888 'International Tables Vol C Tables 4.2.6.8 and 6.1.1.4'

loop_
_geom_angle_atom_site_label_1
_geom_angle_atom_site_label_2
_geom_angle_atom_site_label_3
_geom_angle
N1 C1 C2 123.6(4)
N1 C1 C9 115.9(3)
C2 C1 C9 120.5(4)
C3 C2 C1 118.4(4)
C3 C2 H2 120.8
C1 C2 H2 120.8
C2 C3 C4 119.2(4)
C2 C3 H3 120.4
C4 C3 H3 120.4
C3 C4 C8 118.8(4)
C3 C4 C5 124.2(4)
C8 C4 C5 117.0(4)
C6 C5 C4 120.3(4)
C6 C5 H5 119.9
C4 C5 H5 119.9
C5 C6 C7 119.2(4)
C5 C6 H6 120.4
C7 C6 H6 120.4
N2 C7 C6 122.8(4)
N2 C7 C20 115.9(4)
C6 C7 C20 121.3(4)
N1 C8 N2 116.1(3)
N1 C8 C4 121.3(4)
N2 C8 C4 122.6(4)
F1 C9 C15 107.2(3)
F1 C9 C1 107.2(3)
C15 C9 C1 111.6(3)
F1 C9 C10 107.2(3)
C15 C9 C10 113.3(3)
C1 C9 C10 109.9(3)
N3 C10 C11 123.0(4)
N3 C10 C9 116.4(3)
C11 C10 C9 120.6(4)
C12 C11 C10 117.8(4)
C12 C11 H11 121.1
C10 C11 H11 121.1
C13 C12 C11 120.0(4)
C13 C12 H12 120.0
C11 C12 H12 120.0
C12 C13 C14 118.5(4)
C12 C13 H13 120.8
C14 C13 H13 120.8
N3 C14 C13 123.2(4)
N3 C14 H14 118.4
C13 C14 H14 118.4
N4 C15 C16 122.0(4)
N4 C15 C9 116.8(3)
C16 C15 C9 121.2(4)
C17 C16 C15 117.9(4)
C17 C16 H16 121.0
C15 C16 H16 121.0
C18 C17 C16 120.2(4)
C18 C17 H17 119.9
C16 C17 H17 119.9
C17 C18 C19 118.7(5)
C17 C18 H18 120.7
C19 C18 H18 120.7
N4 C19 C18 122.5(4)
N4 C19 H19 118.7
C18 C19 H19 118.7
F2 C20 C7 106.7(3)
F2 C20 C21 107.0(3)
C7 C20 C21 113.8(3)
F2 C20 C26 107.0(3)
C7 C20 C26 110.2(3)
C21 C20 C26 111.6(3)
N5 C21 C22 122.7(4)
N5 C21 C20 116.6(3)
C22 C21 C20 120.7(4)
C21 C22 C23 118.1(5)
C21 C22 H22 120.9
C23 C22 H22 120.9
C24 C23 C22 119.1(4)
C24 C23 H23 120.4
C22 C23 H23 120.4
C23 C24 C25 119.1(4)
C23 C24 H24 120.4
C25 C24 H24 120.4
N5 C25 C24 122.4(4)
N5 C25 H25 118.8
C24 C25 H25 118.8
N6 C26 C27 123.2(4)
N6 C26 C20 116.6(3)
C27 C26 C20 120.3(4)
C28 C27 C26 118.1(4)
C28 C27 H27 121.0
C26 C27 H27 121.0
C29 C28 C27 119.7(4)
C29 C28 H28 120.1
C27 C28 H28 120.1
C28 C29 C30 118.6(4)
C28 C29 H29 120.7
C30 C29 H29 120.7
N6 C30 C29 123.1(4)
N6 C30 H30 118.4
C29 C30 H30 118.4
C32 C31 C36 113.6(3)
C32 C31 Cu2 123.0(3)
C36 C31 Cu2 109.9(2)
C32 C31 Cu1 116.6(2)
C36 C31 Cu1 115.7(2)
Cu2 C31 Cu1 71.86(10)
C31 C32 C33 124.4(4)
C31 C32 H32 117.8
C33 C32 H32 117.8
C34 C33 C32 121.0(4)
C34 C33 C37 120.1(4)
C32 C33 C37 118.9(4)
C33 C34 C35 117.3(4)
C33 C34 H34 121.4
C35 C34 H34 121.4
C36 C35 C34 121.2(4)
C36 C35 C38 118.4(4)
C34 C35 C38 120.4(4)
C35 C36 C31 122.5(4)
C35 C36 H36 118.7
C31 C36 H36 118.7
F3 C37 F5 109.5(5)
F3 C37 F4 103.9(5)
F5 C37 F4 103.4(4)
F3 C37 C33 112.7(4)
F5 C37 C33 113.5(4)
F4 C37 C33 113.1(4)
F6 C38 F7 106.9(5)
F6 C38 F8 106.5(5)
F7 C38 F8 106.3(4)
F6 C38 C35 111.4(4)
F7 C38 C35 112.8(4)
F8 C38 C35 112.4(5)
C44 C39 C40 116.0(3)
C44 C39 B1 123.4(3)
C40 C39 B1 120.2(3)
C41 C40 C39 122.3(4)
C41 C40 H40 118.9
C39 C40 H40 118.9
C42 C41 C40 120.2(4)
C42 C41 C45 119.9(4)
C40 C41 C45 119.9(4)
C43 C42 C41 118.6(3)
C43 C42 H42 120.7
C41 C42 H42 120.7
C42 C43 C44 120.6(4)
C42 C43 C46 120.7(3)
C44 C43 C46 118.7(4)
C39 C44 C43 122.2(3)
C39 C44 H44 118.9
C43 C44 H44 118.9
F11A C45 F9A 118.3(18)
F9 C45 F10 108.2(9)
F9 C45 F11 103.8(7)
F10 C45 F11 103.9(7)
F11A C45 F10A 97(2)
F9A C45 F10A 89.6(17)
F11A C45 C41 119.5(12)
F9A C45 C41 116.5(10)
F9 C45 C41 114.4(6)
F10 C45 C41 114.7(5)
F11 C45 C41 110.8(5)
F10A C45 C41 106.9(8)
F13A C46 F12A 91(5)
F13A C46 F14A 110(5)
F12A C46 F14A 119(4)
F12 C46 F14 106.2(4)
F12 C46 F13 104.1(4)
F14 C46 F13 106.7(4)
F13A C46 C43 113(3)
F12A C46 C43 116(3)
F14A C46 C43 108(3)
F12 C46 C43 113.7(3)
F14 C46 C43 113.4(4)
F13 C46 C43 112.1(3)
C48 C47 C52 116.3(3)
C48 C47 B1 122.9(3)
C52 C47 B1 120.3(3)
C49 C48 C47 121.8(3)
C49 C48 H48 119.1
C47 C48 H48 119.1
C50 C49 C48 121.0(3)
C50 C49 C53 119.4(3)
C48 C49 C53 119.5(3)
C49 C50 C51 118.2(3)
C49 C50 H50 120.9
C51 C50 H50 120.9
C52 C51 C50 120.9(3)
C52 C51 C54 119.2(3)
C50 C51 C54 119.9(3)
C51 C52 C47 121.8(3)
C51 C52 H52 119.1
C47 C52 H52 119.1
F15A C53 F17A 99(2)
F15A C53 F16A 104.0(15)
F17A C53 F16A 111.8(19)
F16 C53 F17 109.8(7)
F16 C53 F15 102.1(7)
F17 C53 F15 104.8(7)
F15A C53 C49 113.8(11)
F17A C53 C49 117.3(14)
F16 C53 C49 115.4(5)
F16A C53 C49 109.5(11)
F17 C53 C49 112.8(5)
F15 C53 C49 110.9(5)
F19 C54 F20 107.0(4)
F19 C54 F18 106.1(3)
F20 C54 F18 104.8(4)
F18A C54 F20A 98(4)
F18A C54 C51 126(3)
F19 C54 C51 113.2(4)
F20 C54 C51 113.6(3)
F18 C54 C51 111.6(3)
F20A C54 C51 118.9(19)
F18A C54 F19A 133(3)
F20A C54 F19A 40(3)
C51 C54 F19A 97.8(15)
C60 C55 C56 116.3(3)
C60 C55 B1 122.3(3)
C56 C55 B1 121.1(3)
C57 C56 C55 122.0(3)
C57 C56 H56 119.0
C55 C56 H56 119.0
C58 C57 C56 120.7(3)
C58 C57 C61 121.0(3)
C56 C57 C61 118.2(4)
C59 C58 C57 118.4(3)
C59 C58 H58 120.8
C57 C58 H58 120.8
C58 C59 C60 120.8(3)
C58 C59 C62 120.9(3)
C60 C59 C62 118.3(3)
C55 C60 C59 121.8(3)
C55 C60 H60 119.1
C59 C60 H60 119.1
F21 C61 F23 107.5(4)
F21 C61 F22 105.0(4)
F23 C61 F22 107.0(4)
F21 C61 C57 112.4(4)
F23 C61 C57 112.8(4)
F22 C61 C57 111.7(4)
F25 C62 F24 106.1(3)
F25 C62 F26 104.7(3)
F24 C62 F26 106.9(3)
F25 C62 C59 113.6(3)
F24 C62 C59 112.5(3)
F26 C62 C59 112.4(3)
C68 C63 C64 115.7(3)
C68 C63 B1 122.4(3)
C64 C63 B1 121.1(3)
C65 C64 C63 122.1(3)
C65 C64 H64 119.0
C63 C64 H64 119.0
C64 C65 C66 120.6(3)
C64 C65 C69 120.6(3)
C66 C65 C69 118.8(3)
C67 C66 C65 118.0(3)
C67 C66 H66 121.0
C65 C66 H66 121.0
C66 C67 C68 121.4(3)
C66 C67 C70 120.2(3)
C68 C67 C70 118.4(3)
C67 C68 C63 122.1(3)
C67 C68 H68 118.9
C63 C68 H68 118.9
F27A C69 F29A 94(2)
F27 C69 F29 105.5(5)
F27A C69 F28A 123.8(17)
F29A C69 F28A 38(2)
F27 C69 F28 111.1(5)
F29 C69 F28 98.0(5)
F27A C69 C65 111.3(10)
F29A C69 C65 106.2(11)
F27 C69 C65 114.9(4)
F29 C69 C65 113.5(4)
F28A C69 C65 109.4(11)
F28 C69 C65 112.3(4)
F32 C70 F31 105.7(4)
F32 C70 F30 106.1(4)
F31 C70 F30 105.4(4)
F32 C70 C67 113.3(4)
F31 C70 C67 113.3(3)
F30 C70 C67 112.3(4)
F80 C80 C85 114.0(14)
F80 C80 C81 132.3(14)
C85 C80 C81 113.6(6)
C82 C81 F81 136.9(13)
C82 C81 C80 123.4(8)
F81 C81 C80 99.5(12)
C81 C82 C83 125.1(11)
C81 C82 H82 117.4
C83 C82 H82 117.4
C82 C83 C84 118.9(10)
C82 C83 H83 120.5
C84 C83 H83 120.5
C85 C84 C83 124.2(7)
C85 C84 H84 117.9
C83 C84 H84 117.9
C84 C85 C80 114.6(7)
C84 C85 H85 122.7
C80 C85 H85 122.7
F90 C90 C91 120.0(4)
F90 C90 C95 118.6(4)
C91 C90 C95 121.4(4)
C90 C91 C92 118.7(4)
C90 C91 H91 120.6
C92 C91 H91 120.6
C91 C92 C93 120.4(4)
C91 C92 H92 119.8
C93 C92 H92 119.8
C92 C93 C94 120.3(4)
C92 C93 H93 119.9
C94 C93 H93 119.9
C95 C94 C93 119.3(4)
C95 C94 H94 120.4
C93 C94 H94 120.4
F91 C95 C94 121.2(4)
F91 C95 C90 118.9(4)
C94 C95 C90 120.0(4)
C101 C100 C105 121.1(7)
C101 C100 F100 124.3(9)
C105 C100 F100 114.6(10)
C100 C101 C102 117.8(9)
C100 C101 H101 121.1
C102 C101 H101 121.1
C103 C102 C101 119.2(9)
C103 C102 H102 120.4
C101 C102 H102 120.4
C104 C103 C102 121.8(7)
C104 C103 H103 119.1
C102 C103 H103 119.1
C103 C104 C105 117.4(7)
C103 C104 H104 121.3
C105 C104 H104 121.3
F101 C105 C100 118.9(7)
F101 C105 C104 118.4(8)
C100 C105 C104 122.7(8)
C47 B1 C39 112.5(3)
C47 B1 C63 102.9(3)
C39 B1 C63 114.2(3)
C47 B1 C55 111.4(3)
C39 B1 C55 104.3(3)
C63 B1 C55 111.6(3)
C1 N1 C8 118.7(3)
C1 N1 Cu1 118.7(3)
C8 N1 Cu1 122.7(2)
C7 N2 C8 118.1(3)
C7 N2 Cu2 118.4(3)
C8 N2 Cu2 123.4(2)
C10 N3 C14 117.5(3)
C10 N3 Cu1 117.0(2)
C14 N3 Cu1 125.4(3)
C15 N4 C19 118.6(3)
C15 N4 Cu1 117.6(3)
C19 N4 Cu1 123.6(3)
C21 N5 C25 118.6(3)
C21 N5 Cu2 117.5(3)
C25 N5 Cu2 123.7(3)
C30 N6 C26 117.3(3)
C30 N6 Cu2 126.9(3)
C26 N6 Cu2 115.8(2)
C31 Cu1 N4 112.69(13)
C31 Cu1 N1 141.59(12)
N4 Cu1 N1 89.69(13)
C31 Cu1 N3 124.62(13)
N4 Cu1 N3 87.26(12)
N1 Cu1 N3 85.49(12)
C31 Cu1 Cu2 53.92(9)
N4 Cu1 Cu2 138.50(9)
N1 Cu1 Cu2 88.43(9)
N3 Cu1 Cu2 133.82(9)
C31 Cu2 N2 142.87(12)
C31 Cu2 N5 117.41(13)
N2 Cu2 N5 90.15(13)
C31 Cu2 N6 117.32(13)
N2 Cu2 N6 87.13(12)
N5 Cu2 N6 85.97(12)
C31 Cu2 Cu1 54.22(8)
N2 Cu2 Cu1 88.89(9)
N5 Cu2 Cu1 134.01(9)
N6 Cu2 Cu1 139.84(9)
F29A F28A C69 69(3)
F28A F29A C69 73(4)
F19A F20A C54 90(4)
F20A F19A C54 50(4)
C46 F13A F12A 47(3)
C46 F12A F13A 43(4)

loop_
_geom_bond_atom_site_label_1
_geom_bond_atom_site_label_2
_geom_bond_distance
C1 N1 1.317(5)
C1 C2 1.412(6)
C1 C9 1.533(6)
C2 C3 1.371(7)
C2 H2 0.9500
C3 C4 1.397(7)
C3 H3 0.9500
C4 C8 1.417(5)
C4 C5 1.421(6)
C5 C6 1.345(7)
C5 H5 0.9500
C6 C7 1.411(6)
C6 H6 0.9500
C7 N2 1.340(5)
C7 C20 1.518(6)
C8 N1 1.356(5)
C8 N2 1.357(5)
C9 F1 1.389(4)
C9 C15 1.525(6)
C9 C10 1.542(5)
C10 N3 1.340(5)
C10 C11 1.396(6)
C11 C12 1.388(6)
C11 H11 0.9500
C12 C13 1.368(7)
C12 H12 0.9500
C13 C14 1.385(6)
C13 H13 0.9500
C14 N3 1.345(5)
C14 H14 0.9500
C15 N4 1.335(5)
C15 C16 1.402(5)
C16 C17 1.386(7)
C16 H16 0.9500
C17 C18 1.357(7)
C17 H17 0.9500
C18 C19 1.388(5)
C18 H18 0.9500
C19 N4 1.339(5)
C19 H19 0.9500
C20 F2 1.383(4)
C20 C21 1.532(6)
C20 C26 1.537(6)
C21 N5 1.329(5)
C21 C22 1.388(6)
C22 C23 1.401(7)
C22 H22 0.9500
C23 C24 1.376(8)
C23 H23 0.9500
C24 C25 1.376(6)
C24 H24 0.9500
C25 N5 1.353(5)
C25 H25 0.9500
C26 N6 1.342(5)
C26 C27 1.397(5)
C27 C28 1.374(6)
C27 H27 0.9500
C28 C29 1.370(6)
C28 H28 0.9500
C29 C30 1.393(6)
C29 H29 0.9500
C30 N6 1.334(5)
C30 H30 0.9500
C31 C32 1.368(5)
C31 C36 1.449(5)
C31 Cu2 2.038(3)
C31 Cu1 2.046(3)
C32 C33 1.397(6)
C32 H32 0.9500
C33 C34 1.386(6)
C33 C37 1.489(6)
C34 C35 1.391(6)
C34 H34 0.9500
C35 C36 1.387(6)
C35 C38 1.505(6)
C36 H36 0.9500
C37 F3 1.296(6)
C37 F5 1.313(6)
C37 F4 1.324(6)
C38 F6 1.311(7)
C38 F7 1.322(6)
C38 F8 1.326(7)
C39 C44 1.388(5)
C39 C40 1.401(5)
C39 B1 1.638(5)
C40 C41 1.399(5)
C40 H40 0.9500
C41 C42 1.383(6)
C41 C45 1.492(6)
C42 C43 1.382(6)
C42 H42 0.9500
C43 C44 1.398(5)
C43 C46 1.485(6)
C44 H44 0.9500
C45 F11A 1.21(2)
C45 F9A 1.253(16)
C45 F9 1.263(9)
C45 F10 1.268(9)
C45 F11 1.353(7)
C45 F10A 1.47(2)
C46 F13A 1.12(9)
C46 F12A 1.19(7)
C46 F14A 1.32(7)
C46 F12 1.330(5)
C46 F14 1.333(5)
C46 F13 1.347(5)
C47 C48 1.397(5)
C47 C52 1.403(5)
C47 B1 1.630(5)
C48 C49 1.388(5)
C48 H48 0.9500
C49 C50 1.383(5)
C49 C53 1.500(5)
C50 C51 1.386(5)
C50 H50 0.9500
C51 C52 1.386(5)
C51 C54 1.495(5)
C52 H52 0.9500
C53 F15A 1.20(2)
C53 F17A 1.22(2)
C53 F16 1.289(8)
C53 F16A 1.31(2)
C53 F17 1.328(10)
C53 F15 1.360(11)
C54 F18A 0.99(6)
C54 F19 1.321(5)
C54 F20 1.327(5)
C54 F18 1.347(5)
C54 F20A 1.40(6)
C54 F19A 1.82(6)
C55 C60 1.392(5)
C55 C56 1.398(5)
C55 B1 1.643(5)
C56 C57 1.393(5)
C56 H56 0.9500
C57 C58 1.386(5)
C57 C61 1.508(6)
C58 C59 1.375(5)
C58 H58 0.9500
C59 C60 1.404(5)
C59 C62 1.496(5)
C60 H60 0.9500
C61 F21 1.320(5)
C61 F23 1.321(5)
C61 F22 1.334(6)
C62 F25 1.319(5)
C62 F24 1.337(4)
C62 F26 1.350(5)
C63 C68 1.392(5)
C63 C64 1.413(5)
C63 B1 1.642(5)
C64 C65 1.383(5)
C64 H64 0.9500
C65 C66 1.399(5)
C65 C69 1.500(5)
C66 C67 1.371(6)
C66 H66 0.9500
C67 C68 1.391(5)
C67 C70 1.494(5)
C68 H68 0.9500
C69 F27A 1.27(3)
C69 F29A 1.28(3)
C69 F27 1.292(6)
C69 F29 1.315(6)
C69 F28A 1.32(3)
C69 F28 1.327(6)
C70 F32 1.322(5)
C70 F31 1.323(5)
C70 F30 1.327(5)
C80 F80 1.266(10)
C80 C85 1.471(14)
C80 C81 1.500(15)
C81 C82 1.218(12)
C81 F81 1.371(10)
C82 C83 1.260(11)
C82 H82 0.9500
C83 C84 1.399(10)
C83 H83 0.9500
C84 C85 1.370(9)
C84 H84 0.9500
C85 H85 0.9500
C90 F90 1.351(5)
C90 C91 1.372(6)
C90 C95 1.379(6)
C91 C92 1.376(7)
C91 H91 0.9500
C92 C93 1.381(7)
C92 H92 0.9500
C93 C94 1.388(7)
C93 H93 0.9500
C94 C95 1.367(6)
C94 H94 0.9500
C95 F91 1.337(5)
C100 C101 1.344(13)
C100 C105 1.345(11)
C100 F100 1.373(8)
C101 C102 1.407(14)
C101 H101 0.9500
C102 C103 1.376(12)
C102 H102 0.9500
C103 C104 1.344(10)
C103 H103 0.9500
C104 C105 1.359(9)
C104 H104 0.9500
C105 F101 1.339(9)
N1 Cu1 2.098(3)
N2 Cu2 2.070(3)
N3 Cu1 2.118(3)
N4 Cu1 2.082(3)
N5 Cu2 2.082(3)
N6 Cu2 2.158(3)
Cu1 Cu2 2.3965(7)
F28A F29A 0.84(5)
F20A F19A 1.17(7)
F13A F12A 1.64(10)
